data_7155884
loop_
_publ_author_name
'Wei, Weiwei'
'Li, Xuanyi'
'Gu, Meng'
'Yao, Hequan'
'Lin, Aijun'

_publ_section_title
;
 Cu/Pd Cooperatively Catalyzed Tandem C-N and C-P Bonds Formation: Access
 to Phosphorated 2H-Indazoles
;
_journal_name_full 'Org. Biomol. Chem.'
_journal_paper_doi 10.1039/C7OB02323E
_journal_year 2017
_chemical_formula_moiety 'C24 H24 Cl N2 O3 P'
_chemical_formula_sum 'C24 H24 Cl N2 O3 P'
_chemical_formula_weight 454.87
_space_group_crystal_system monoclinic
_space_group_IT_number 14
_space_group_name_Hall '-P 2yn'
_space_group_name_H-M_alt 'P 1 21/n 1'
_symmetry_space_group_name_Hall '-P 2yn'
_symmetry_space_group_name_H-M 'P 1 21/n 1'
_atom_sites_solution_hydrogens geom
_atom_sites_solution_primary dual
_audit_creation_date 2017-05-05
_audit_creation_method
;
Olex2 1.2-alpha
(compiled 2017.03.28 svn.r3405 for OlexSys, GUI svn.r5335)
;
_audit_update_record
;
2017-05-31 deposited with the CCDC.
2017-09-18 downloaded from the CCDC.
;
_cell_angle_alpha 90
_cell_angle_beta 95.125(6)
_cell_angle_gamma 90
_cell_formula_units_Z 4
_cell_length_a 10.918(2)
_cell_length_b 14.453(3)
_cell_length_c 14.576(3)
_cell_measurement_reflns_used 1188
_cell_measurement_temperature 205
_cell_measurement_theta_max 26.804
_cell_measurement_theta_min 2.344
_cell_volume 2290.9(8)
_computing_cell_refinement 'SAINT v7.68A (Bruker, 2009)'
_computing_data_reduction 'SAINT v7.68A (Bruker, 2009)'
_computing_molecular_graphics 'Olex2 (Dolomanov et al., 2009)'
_computing_publication_material 'Olex2 (Dolomanov et al., 2009)'
_computing_structure_refinement 'ShelXL (Sheldrick, 2015)'
_computing_structure_solution 'ShelXT (Sheldrick, 2015)'
_diffrn_ambient_temperature 205
_diffrn_measured_fraction_theta_full 0.999
_diffrn_measured_fraction_theta_max 0.998
_diffrn_measurement_device_type 'Bruker APEX-II CCD'
_diffrn_measurement_method '\f and \w scans'
_diffrn_radiation_monochromator graphite
_diffrn_radiation_type MoK\a
_diffrn_radiation_wavelength 0.71073
_diffrn_reflns_av_R_equivalents 0.0982
_diffrn_reflns_av_unetI/netI 0.0825
_diffrn_reflns_Laue_measured_fraction_full 0.999
_diffrn_reflns_Laue_measured_fraction_max 0.998
_diffrn_reflns_limit_h_max 13
_diffrn_reflns_limit_h_min -11
_diffrn_reflns_limit_k_max 18
_diffrn_reflns_limit_k_min -18
_diffrn_reflns_limit_l_max 18
_diffrn_reflns_limit_l_min -18
_diffrn_reflns_number 25756
_diffrn_reflns_point_group_measured_fraction_full 0.999
_diffrn_reflns_point_group_measured_fraction_max 0.998
_diffrn_reflns_theta_full 25.242
_diffrn_reflns_theta_max 27.116
_diffrn_reflns_theta_min 1.988
_diffrn_standards_number 0
_exptl_absorpt_coefficient_mu 0.265
_exptl_absorpt_correction_T_max 0.7456
_exptl_absorpt_correction_T_min 0.6673
_exptl_absorpt_correction_type multi-scan
_exptl_absorpt_process_details
'SADABS-2008/1 (Bruker,2008) was used for absorption correction. wR2(int) was 0.0782 before and 0.0634 after correction. The Ratio of minimum to maximum transmission is 0.8950. The \l/2 correction factor is 0.0015.'
_exptl_crystal_colour colourless
_exptl_crystal_colour_primary colourless
_exptl_crystal_density_diffrn 1.319
_exptl_crystal_description block
_exptl_crystal_F_000 952
_exptl_crystal_recrystallization_method 'Re-crystallisation from solvent: DCM'
_exptl_crystal_size_max 0.28
_exptl_crystal_size_mid 0.16
_exptl_crystal_size_min 0.12
_refine_diff_density_max 0.231
_refine_diff_density_min -0.306
_refine_diff_density_rms 0.054
_refine_ls_extinction_method none
_refine_ls_goodness_of_fit_ref 0.970
_refine_ls_hydrogen_treatment constr
_refine_ls_matrix_type full
_refine_ls_number_parameters 301
_refine_ls_number_reflns 5054
_refine_ls_number_restraints 112
_refine_ls_restrained_S_all 0.977
_refine_ls_R_factor_all 0.1128
_refine_ls_R_factor_gt 0.0552
_refine_ls_shift/su_max 0.000
_refine_ls_shift/su_mean 0.000
_refine_ls_structure_factor_coef Fsqd
_refine_ls_weighting_details 'w=1/[\s^2^(Fo^2^)+(0.0710P)^2^] where P=(Fo^2^+2Fc^2^)/3'
_refine_ls_weighting_scheme calc
_refine_ls_wR_factor_gt 0.1288
_refine_ls_wR_factor_ref 0.1557
_reflns_Friedel_coverage 0.000
_reflns_number_gt 2811
_reflns_number_total 5054
_reflns_threshold_expression 'I > 2\s(I)'
_cod_data_source_file c7ob02323e2.cif
_cod_data_source_block mo_2017328-www170503-4-cl_0m
_cod_original_cell_volume 2290.8(7)
_cod_database_code 7155884
_shelx_shelxl_version_number 2014/7
_shelx_space_group_comment
;
The symmetry employed for this shelxl refinement is uniquely defined
by the following loop, which should always be used as a source of
symmetry information in preference to the above space-group names.
They are only intended as comments.
;
_olex2_refinement_description
;
1. Fixed Uiso
 At 1.2 times of:
  All C(H) groups, All C(H,H) groups
 At 1.5 times of:
  All C(H,H,H) groups
2. Restrained distances
 C24-C23 \\sim C26-C25
 with sigma of 0.02
 O3-C23 \\sim O3-C25
 with sigma of 0.02
3. Rigid bond restraints
 All non-hydrogen atoms
 with sigma for 1-2 distances of 0.01 and sigma for 1-3 distances of 0.01
4. Uiso/Uaniso restraints and constraints
Uanis(C24) \\sim Ueq, Uanis(C25) \\sim Ueq, Uanis(C23) \\sim Ueq, Uanis(C26)
\\sim Ueq: with sigma of 0.005 and sigma for terminal atoms of 0.01
5. Others
 Fixed Sof: C23(0.4) H23A(0.4) H23B(0.4) C24(0.4) H24A(0.4) H24B(0.4)
 H24C(0.4) C25(0.6) H25A(0.6) H25B(0.6) C26(0.6) H26A(0.6) H26B(0.6) H26C(0.6)
6.a Ternary CH refined with riding coordinates:
 C8(H8)
6.b Secondary CH2 refined with riding coordinates:
 C21(H21A,H21B), C23(H23A,H23B), C25(H25A,H25B)
6.c Aromatic/amide H refined with riding coordinates:
 C2(H2), C3(H3), C5(H5), C10(H10), C11(H11), C12(H12), C13(H13), C14(H14),
 C16(H16), C17(H17), C18(H18), C19(H19), C20(H20)
6.d Idealised Me refined as rotating group:
 C22(H22A,H22B,H22C), C24(H24A,H24B,H24C), C26(H26A,H26B,H26C)
;
_olex2_submission_special_instructions 'No special instructions were received'

loop_
_space_group_symop_operation_xyz
'x, y, z'
'-x+1/2, y+1/2, -z+1/2'
'-x, -y, -z'
'x-1/2, -y-1/2, z-1/2'

loop_
_atom_site_label
_atom_site_type_symbol
_atom_site_fract_x
_atom_site_fract_y
_atom_site_fract_z
_atom_site_U_iso_or_equiv
_atom_site_adp_type
_atom_site_occupancy
_atom_site_site_symmetry_order
_atom_site_calc_flag
_atom_site_refinement_flags_posn
_atom_site_refinement_flags_adp
_atom_site_refinement_flags_occupancy
_atom_site_disorder_assembly
_atom_site_disorder_group
Cl1 Cl 0.03754(7) 0.33387(7) 0.80770(6) 0.0647(3) Uani 1 1 d . U . . .
P1 P 0.57000(7) 0.40037(6) 0.84411(5) 0.0447(2) Uani 1 1 d . U . . .
O1 O 0.48482(19) 0.37422(15) 0.91110(13) 0.0576(6) Uani 1 1 d . U . . .
O2 O 0.5443(2) 0.49560(14) 0.79569(14) 0.0611(6) Uani 1 1 d . U . . .
O3 O 0.70827(19) 0.40418(17) 0.88275(14) 0.0647(7) Uani 1 1 d D U . . .
N1 N 0.4883(2) 0.34035(15) 0.58282(14) 0.0380(5) Uani 1 1 d . U . . .
N2 N 0.3833(2) 0.34673(17) 0.52525(15) 0.0445(6) Uani 1 1 d . U . . .
C1 C 0.2942(3) 0.34697(18) 0.58411(18) 0.0386(6) Uani 1 1 d . U . . .
C2 C 0.1654(3) 0.3492(2) 0.5607(2) 0.0477(7) Uani 1 1 d . U . . .
H2 H 0.1325 0.3532 0.4990 0.057 Uiso 1 1 calc R . . . .
C3 C 0.0914(3) 0.3454(2) 0.6303(2) 0.0477(7) Uani 1 1 d . U . . .
H3 H 0.0056 0.3460 0.6167 0.057 Uiso 1 1 calc R . . . .
C4 C 0.1413(3) 0.34058(19) 0.7237(2) 0.0443(7) Uani 1 1 d . U . . .
C5 C 0.2639(2) 0.33898(18) 0.74920(18) 0.0392(6) Uani 1 1 d . U . . .
H5 H 0.2946 0.3363 0.8115 0.047 Uiso 1 1 calc R . . . .
C6 C 0.3437(2) 0.34158(17) 0.67720(17) 0.0340(6) Uani 1 1 d . U . . .
C7 C 0.4706(2) 0.33703(18) 0.67369(16) 0.0338(6) Uani 1 1 d . U . . .
C8 C 0.5778(2) 0.32530(19) 0.74475(17) 0.0377(6) Uani 1 1 d . U . . .
H8 H 0.6510 0.3457 0.7147 0.045 Uiso 1 1 calc R . . . .
C9 C 0.6023(2) 0.2246(2) 0.77259(16) 0.0393(7) Uani 1 1 d . U . . .
C10 C 0.5075(3) 0.1611(2) 0.77161(19) 0.0472(7) Uani 1 1 d . U . . .
H10 H 0.4261 0.1807 0.7564 0.057 Uiso 1 1 calc R . . . .
C11 C 0.5308(3) 0.0691(2) 0.7928(2) 0.0581(9) Uani 1 1 d . U . . .
H11 H 0.4655 0.0265 0.7916 0.070 Uiso 1 1 calc R . . . .
C12 C 0.6498(3) 0.0398(2) 0.8156(2) 0.0602(9) Uani 1 1 d . U . . .
H12 H 0.6662 -0.0227 0.8295 0.072 Uiso 1 1 calc R . . . .
C13 C 0.7431(3) 0.1021(3) 0.8178(2) 0.0621(9) Uani 1 1 d . U . . .
H13 H 0.8242 0.0824 0.8341 0.074 Uiso 1 1 calc R . . . .
C14 C 0.7204(3) 0.1944(2) 0.7962(2) 0.0527(8) Uani 1 1 d . U . . .
H14 H 0.7861 0.2366 0.7977 0.063 Uiso 1 1 calc R . . . .
C15 C 0.6038(2) 0.33157(19) 0.54259(17) 0.0369(6) Uani 1 1 d . U . . .
C16 C 0.6638(3) 0.2480(2) 0.54716(19) 0.0502(8) Uani 1 1 d . U . . .
H16 H 0.6301 0.1975 0.5768 0.060 Uiso 1 1 calc R . . . .
C17 C 0.7737(3) 0.2382(3) 0.50809(19) 0.0563(9) Uani 1 1 d . U . . .
H17 H 0.8145 0.1809 0.5102 0.068 Uiso 1 1 calc R . . . .
C18 C 0.8231(3) 0.3130(3) 0.4661(2) 0.0552(9) Uani 1 1 d . U . . .
H18 H 0.8983 0.3070 0.4400 0.066 Uiso 1 1 calc R . . . .
C19 C 0.7630(3) 0.3962(3) 0.4623(2) 0.0598(9) Uani 1 1 d . U . . .
H19 H 0.7971 0.4470 0.4335 0.072 Uiso 1 1 calc R . . . .
C20 C 0.6524(3) 0.4059(2) 0.5005(2) 0.0506(8) Uani 1 1 d . U . . .
H20 H 0.6110 0.4630 0.4977 0.061 Uiso 1 1 calc R . . . .
C21 C 0.4872(4) 0.5750(3) 0.8371(3) 0.0743(11) Uani 1 1 d . U . . .
H21A H 0.4795 0.5627 0.9025 0.089 Uiso 1 1 calc R . . . .
H21B H 0.5394 0.6297 0.8327 0.089 Uiso 1 1 calc R . . . .
C22 C 0.3662(4) 0.5928(3) 0.7902(3) 0.0998(14) Uani 1 1 d . U . . .
H22A H 0.3742 0.6067 0.7259 0.150 Uiso 1 1 calc GR . . . .
H22B H 0.3289 0.6450 0.8190 0.150 Uiso 1 1 calc GR . . . .
H22C H 0.3147 0.5385 0.7946 0.150 Uiso 1 1 calc GR . . . .
C23 C 0.7483(10) 0.4449(9) 0.9678(7) 0.091(3) Uani 0.4 1 d D U P A 1
H23A H 0.6859 0.4343 1.0110 0.109 Uiso 0.4 1 calc R . P A 1
H23B H 0.7554 0.5118 0.9593 0.109 Uiso 0.4 1 calc R . P A 1
C24 C 0.8644(10) 0.4100(8) 1.0079(9) 0.070(3) Uani 0.4 1 d D U P A 1
H24A H 0.9293 0.4294 0.9708 0.105 Uiso 0.4 1 calc GR . P A 1
H24B H 0.8615 0.3429 1.0100 0.105 Uiso 0.4 1 calc GR . P A 1
H24C H 0.8806 0.4341 1.0699 0.105 Uiso 0.4 1 calc GR . P A 1
C25 C 0.7578(6) 0.3813(5) 0.9723(4) 0.0643(16) Uani 0.6 1 d D U P A 2
H25A H 0.8100 0.3262 0.9706 0.077 Uiso 0.6 1 calc R . P A 2
H25B H 0.6915 0.3679 1.0114 0.077 Uiso 0.6 1 calc R . P A 2
C26 C 0.8311(11) 0.4605(7) 1.0097(8) 0.135(4) Uani 0.6 1 d D U P A 2
H26A H 0.8724 0.4892 0.9608 0.202 Uiso 0.6 1 calc GR . P A 2
H26B H 0.8917 0.4392 1.0577 0.202 Uiso 0.6 1 calc GR . P A 2
H26C H 0.7773 0.5053 1.0352 0.202 Uiso 0.6 1 calc GR . P A 2

loop_
_atom_site_aniso_label
_atom_site_aniso_U_11
_atom_site_aniso_U_22
_atom_site_aniso_U_33
_atom_site_aniso_U_23
_atom_site_aniso_U_13
_atom_site_aniso_U_12
Cl1 0.0381(5) 0.1002(7) 0.0585(5) 0.0022(4) 0.0193(4) -0.0079(4)
P1 0.0397(5) 0.0605(5) 0.0348(4) -0.0052(3) 0.0074(3) -0.0164(4)
O1 0.0573(14) 0.0801(15) 0.0379(11) -0.0115(10) 0.0181(10) -0.0269(12)
O2 0.0783(17) 0.0550(14) 0.0531(13) -0.0020(10) 0.0233(12) -0.0014(12)
O3 0.0458(14) 0.1018(18) 0.0454(12) -0.0128(11) -0.0025(10) -0.0245(12)
N1 0.0315(13) 0.0482(14) 0.0345(12) -0.0004(10) 0.0045(10) 0.0012(10)
N2 0.0337(13) 0.0646(17) 0.0348(12) 0.0019(11) 0.0017(10) 0.0039(12)
C1 0.0338(15) 0.0444(17) 0.0381(14) 0.0036(12) 0.0057(12) 0.0025(13)
C2 0.0335(16) 0.065(2) 0.0435(16) 0.0018(14) -0.0004(13) 0.0033(15)
C3 0.0290(16) 0.058(2) 0.0551(18) 0.0018(14) -0.0006(14) -0.0018(14)
C4 0.0358(16) 0.0501(18) 0.0488(16) 0.0012(13) 0.0138(13) -0.0031(14)
C5 0.0307(15) 0.0496(17) 0.0376(14) -0.0018(12) 0.0055(12) -0.0057(13)
C6 0.0313(15) 0.0353(15) 0.0354(13) -0.0019(11) 0.0037(11) -0.0033(12)
C7 0.0323(15) 0.0373(16) 0.0325(13) -0.0012(11) 0.0071(11) -0.0053(12)
C8 0.0258(14) 0.0559(18) 0.0320(13) -0.0007(12) 0.0063(11) -0.0086(13)
C9 0.0320(16) 0.0573(18) 0.0290(13) -0.0040(12) 0.0051(12) 0.0014(13)
C10 0.0361(17) 0.0558(19) 0.0494(17) 0.0043(14) 0.0024(14) 0.0038(14)
C11 0.053(2) 0.051(2) 0.071(2) 0.0046(16) 0.0091(18) 0.0049(16)
C12 0.066(2) 0.057(2) 0.058(2) -0.0037(16) 0.0068(18) 0.0171(18)
C13 0.048(2) 0.086(3) 0.0507(19) -0.0127(17) -0.0021(16) 0.0301(19)
C14 0.0342(17) 0.079(2) 0.0451(17) -0.0117(15) 0.0016(14) 0.0005(16)
C15 0.0299(15) 0.0531(18) 0.0282(13) -0.0036(12) 0.0049(11) 0.0010(13)
C16 0.0506(19) 0.059(2) 0.0431(16) 0.0035(14) 0.0148(14) 0.0081(16)
C17 0.049(2) 0.078(2) 0.0427(17) -0.0047(15) 0.0096(15) 0.0252(17)
C18 0.0316(17) 0.095(3) 0.0394(16) -0.0130(16) 0.0059(13) 0.0018(17)
C19 0.046(2) 0.072(2) 0.065(2) -0.0019(17) 0.0215(17) -0.0126(18)
C20 0.0457(19) 0.0503(19) 0.0580(19) -0.0030(14) 0.0170(15) -0.0011(15)
C21 0.092(3) 0.064(2) 0.068(2) -0.0174(18) 0.014(2) -0.009(2)
C22 0.115(4) 0.075(3) 0.105(3) 0.004(2) -0.013(3) 0.014(3)
C23 0.082(5) 0.101(5) 0.084(5) -0.018(4) -0.020(4) 0.003(4)
C24 0.058(5) 0.075(6) 0.073(6) -0.005(5) -0.020(4) -0.006(5)
C25 0.064(3) 0.066(3) 0.060(3) 0.013(3) -0.010(3) -0.003(3)
C26 0.134(7) 0.143(8) 0.117(6) -0.038(6) -0.042(6) -0.049(6)

loop_
_atom_type_symbol
_atom_type_description
_atom_type_scat_dispersion_real
_atom_type_scat_dispersion_imag
_atom_type_scat_source
C C 0.0033 0.0016 'International Tables Vol C Tables 4.2.6.8 and 6.1.1.4'
H H 0.0000 0.0000 'International Tables Vol C Tables 4.2.6.8 and 6.1.1.4'
Cl Cl 0.1484 0.1585 'International Tables Vol C Tables 4.2.6.8 and 6.1.1.4'
N N 0.0061 0.0033 'International Tables Vol C Tables 4.2.6.8 and 6.1.1.4'
O O 0.0106 0.0060 'International Tables Vol C Tables 4.2.6.8 and 6.1.1.4'
P P 0.1023 0.0942 'International Tables Vol C Tables 4.2.6.8 and 6.1.1.4'

loop_
_geom_angle_atom_site_label_1
_geom_angle_atom_site_label_2
_geom_angle_atom_site_label_3
_geom_angle
O1 P1 O2 115.58(13)
O1 P1 O3 114.90(12)
O1 P1 C8 117.20(12)
O2 P1 O3 105.12(13)
O2 P1 C8 100.69(12)
O3 P1 C8 101.27(12)
C21 O2 P1 124.9(2)
C23 O3 P1 123.1(5)
C25 O3 P1 127.2(3)
N2 N1 C15 118.3(2)
C7 N1 N2 114.7(2)
C7 N1 C15 126.8(2)
C1 N2 N1 102.9(2)
N2 C1 C2 127.0(2)
N2 C1 C6 111.9(2)
C6 C1 C2 121.1(2)
C1 C2 H2 121.1
C3 C2 C1 117.7(3)
C3 C2 H2 121.1
C2 C3 H3 119.5
C2 C3 C4 121.0(3)
C4 C3 H3 119.5
C3 C4 Cl1 117.2(2)
C5 C4 Cl1 119.6(2)
C5 C4 C3 123.2(3)
C4 C5 H5 121.6
C4 C5 C6 116.8(3)
C6 C5 H5 121.6
C1 C6 C5 120.1(2)
C7 C6 C1 105.2(2)
C7 C6 C5 134.6(2)
N1 C7 C6 105.3(2)
N1 C7 C8 120.5(2)
C6 C7 C8 134.2(2)
P1 C8 H8 105.8
C7 C8 P1 113.16(19)
C7 C8 H8 105.8
C7 C8 C9 113.5(2)
C9 C8 P1 112.12(17)
C9 C8 H8 105.8
C10 C9 C8 121.0(2)
C14 C9 C8 120.4(3)
C14 C9 C10 118.5(3)
C9 C10 H10 119.6
C9 C10 C11 120.8(3)
C11 C10 H10 119.6
C10 C11 H11 120.0
C12 C11 C10 119.9(3)
C12 C11 H11 120.0
C11 C12 H12 120.3
C13 C12 C11 119.5(3)
C13 C12 H12 120.3
C12 C13 H13 119.6
C12 C13 C14 120.9(3)
C14 C13 H13 119.6
C9 C14 C13 120.4(3)
C9 C14 H14 119.8
C13 C14 H14 119.8
C16 C15 N1 119.2(2)
C20 C15 N1 120.1(3)
C20 C15 C16 120.7(3)
C15 C16 H16 120.1
C15 C16 C17 119.9(3)
C17 C16 H16 120.1
C16 C17 H17 120.2
C18 C17 C16 119.5(3)
C18 C17 H17 120.2
C17 C18 H18 119.9
C19 C18 C17 120.2(3)
C19 C18 H18 119.9
C18 C19 H19 119.8
C18 C19 C20 120.4(3)
C20 C19 H19 119.8
C15 C20 C19 119.3(3)
C15 C20 H20 120.4
C19 C20 H20 120.4
O2 C21 H21A 109.6
O2 C21 H21B 109.6
H21A C21 H21B 108.1
C22 C21 O2 110.3(3)
C22 C21 H21A 109.6
C22 C21 H21B 109.6
C21 C22 H22A 109.5
C21 C22 H22B 109.5
C21 C22 H22C 109.5
H22A C22 H22B 109.5
H22A C22 H22C 109.5
H22B C22 H22C 109.5
O3 C23 H23A 108.8
O3 C23 H23B 108.8
O3 C23 C24 113.9(9)
H23A C23 H23B 107.7
C24 C23 H23A 108.8
C24 C23 H23B 108.8
C23 C24 H24A 109.5
C23 C24 H24B 109.5
C23 C24 H24C 109.5
H24A C24 H24B 109.5
H24A C24 H24C 109.5
H24B C24 H24C 109.5
O3 C25 H25A 110.1
O3 C25 H25B 110.1
O3 C25 C26 108.1(7)
H25A C25 H25B 108.4
C26 C25 H25A 110.1
C26 C25 H25B 110.1
C25 C26 H26A 109.5
C25 C26 H26B 109.5
C25 C26 H26C 109.5
H26A C26 H26B 109.5
H26A C26 H26C 109.5
H26B C26 H26C 109.5

loop_
_geom_bond_atom_site_label_1
_geom_bond_atom_site_label_2
_geom_bond_distance
Cl1 C4 1.744(3)
P1 O1 1.457(2)
P1 O2 1.561(2)
P1 O3 1.564(2)
P1 C8 1.818(3)
O2 C21 1.461(4)
O3 C23 1.407(10)
O3 C25 1.408(6)
N1 N2 1.362(3)
N1 C7 1.356(3)
N1 C15 1.443(3)
N2 C1 1.353(3)
C1 C2 1.418(4)
C1 C6 1.417(3)
C2 H2 0.9400
C2 C3 1.353(4)
C3 H3 0.9400
C3 C4 1.422(4)
C4 C5 1.356(4)
C5 H5 0.9400
C5 C6 1.423(3)
C6 C7 1.393(3)
C7 C8 1.501(4)
C8 H8 0.9900
C8 C9 1.529(4)
C9 C10 1.383(4)
C9 C14 1.375(4)
C10 H10 0.9400
C10 C11 1.384(4)
C11 H11 0.9400
C11 C12 1.378(4)
C12 H12 0.9400
C12 C13 1.358(5)
C13 H13 0.9400
C13 C14 1.388(5)
C14 H14 0.9400
C15 C16 1.373(4)
C15 C20 1.367(4)
C16 H16 0.9400
C16 C17 1.380(4)
C17 H17 0.9400
C17 C18 1.376(5)
C18 H18 0.9400
C18 C19 1.368(4)
C19 H19 0.9400
C19 C20 1.381(4)
C20 H20 0.9400
C21 H21A 0.9800
C21 H21B 0.9800
C21 C22 1.455(5)
C22 H22A 0.9700
C22 H22B 0.9700
C22 H22C 0.9700
C23 H23A 0.9800
C23 H23B 0.9800
C23 C24 1.438(12)
C24 H24A 0.9700
C24 H24B 0.9700
C24 H24C 0.9700
C25 H25A 0.9800
C25 H25B 0.9800
C25 C26 1.473(9)
C26 H26A 0.9700
C26 H26B 0.9700
C26 H26C 0.9700
